data_4038385
loop_
_publ_author_name
'Chang, Meng-Yang'
'Tsai, Yu-Lin'
'Chen, Hsing-Yin'

_publ_section_title
;
 CuBr<sub>2</sub>-Mediated One-Pot Synthesis of Sulfonyl
 9-Fluorenylidenes.
;
_journal_name_full 'The Journal of organic chemistry'
_journal_paper_doi 10.1021/acs.joc.0c00035
_journal_year 2020
_chemical_formula_sum 'C26 H26 O7 S'
_chemical_formula_weight 482.53
_space_group_crystal_system monoclinic
_space_group_IT_number 14
_space_group_name_Hall '-P 2yn'
_space_group_name_H-M_alt 'P 1 21/n 1'
_atom_sites_solution_hydrogens geom
_audit_creation_method SHELXL-2014/6
_cell_angle_alpha 90
_cell_angle_beta 104.451(5)
_cell_angle_gamma 90
_cell_formula_units_Z 4
_cell_length_a 8.1007(8)
_cell_length_b 25.249(3)
_cell_length_c 11.9527(11)
_cell_measurement_reflns_used 9907
_cell_measurement_temperature 100(2)
_cell_measurement_theta_max 26.3485
_cell_measurement_theta_min 2.3872
_cell_volume 2367.4(4)
_computing_cell_refinement 'SAINT V8.34A (Bruker AXS Inc., 2013)'
_computing_data_collection 'Bruker APEX2'
_computing_data_reduction 'SAINT V8.34A (Bruker AXS Inc., 2013)'
_computing_molecular_graphics 'Bruker SHELXTL'
_computing_publication_material 'Bruker SHELXTL'
_computing_structure_refinement 'SHELXL-2014/6 (Sheldrick, 2014)'
_diffrn_ambient_temperature 100(2)
_diffrn_detector_area_resol_mean 8.3333
_diffrn_measured_fraction_theta_full 1.000
_diffrn_measured_fraction_theta_max 0.998
_diffrn_measurement_device_type 'Bruker APEX-II CCD'
_diffrn_measurement_method '\f and \w scans'
_diffrn_radiation_type MoK\a
_diffrn_radiation_wavelength 0.71073
_diffrn_reflns_av_R_equivalents 0.0313
_diffrn_reflns_av_unetI/netI 0.0206
_diffrn_reflns_Laue_measured_fraction_full 1.000
_diffrn_reflns_Laue_measured_fraction_max 0.998
_diffrn_reflns_limit_h_max 10
_diffrn_reflns_limit_h_min -7
_diffrn_reflns_limit_k_max 31
_diffrn_reflns_limit_k_min -31
_diffrn_reflns_limit_l_max 14
_diffrn_reflns_limit_l_min -14
_diffrn_reflns_number 34172
_diffrn_reflns_point_group_measured_fraction_full 1.000
_diffrn_reflns_point_group_measured_fraction_max 0.998
_diffrn_reflns_theta_full 25.242
_diffrn_reflns_theta_max 26.403
_diffrn_reflns_theta_min 1.613
_exptl_absorpt_coefficient_mu 0.182
_exptl_absorpt_correction_T_max 0.7454
_exptl_absorpt_correction_T_min 0.7039
_exptl_absorpt_correction_type multi-scan
_exptl_absorpt_process_details 'SADABS V2014/4 (Bruker AXS Inc.)'
_exptl_crystal_colour red
_exptl_crystal_density_diffrn 1.354
_exptl_crystal_density_meas ?
_exptl_crystal_density_method 'not measured'
_exptl_crystal_description lump
_exptl_crystal_F_000 1016
_exptl_crystal_size_max 0.20
_exptl_crystal_size_mid 0.18
_exptl_crystal_size_min 0.12
_refine_diff_density_max 0.401
_refine_diff_density_min -0.381
_refine_diff_density_rms 0.044
_refine_ls_extinction_method none
_refine_ls_goodness_of_fit_ref 1.055
_refine_ls_hydrogen_treatment constr
_refine_ls_matrix_type full
_refine_ls_number_parameters 313
_refine_ls_number_reflns 4834
_refine_ls_number_restraints 0
_refine_ls_restrained_S_all 1.055
_refine_ls_R_factor_all 0.0418
_refine_ls_R_factor_gt 0.0345
_refine_ls_shift/su_max 0.004
_refine_ls_shift/su_mean 0.000
_refine_ls_structure_factor_coef Fsqd
_refine_ls_weighting_details 'w=1/[\s^2^(Fo^2^)+(0.0366P)^2^+1.4257P] where P=(Fo^2^+2Fc^2^)/3'
_refine_ls_weighting_scheme calc
_refine_ls_wR_factor_gt 0.0824
_refine_ls_wR_factor_ref 0.0867
_reflns_Friedel_coverage 0.000
_reflns_number_gt 4215
_reflns_number_total 4834
_reflns_threshold_expression 'I > 2\s(I)'
_cod_data_source_file jo0c00035_si_001.cif
_cod_data_source_block mo_181116LT_0m
_cod_depositor_comments
;
The following automatic conversions were performed:

data item '_exptl_crystal_density_meas' value 'not measured' was
changed to '?' -- the value is perceived as not measured.

Automatic conversion script
Id: cif_fix_values 7556 2019-12-06 15:28:31Z antanas 
;
_cod_original_sg_symbol_H-M 'P 21/n'
_cod_database_code 4038385
_shelx_space_group_comment
;
The symmetry employed for this shelxl refinement is uniquely defined
by the following loop, which should always be used as a source of
symmetry information in preference to the above space-group names.
They are only intended as comments.
;
_shelxl_version_number 2014/6

loop_
_space_group_symop_operation_xyz
'x, y, z'
'-x+1/2, y+1/2, -z+1/2'
'-x, -y, -z'
'x-1/2, -y-1/2, z-1/2'

loop_
_atom_site_label
_atom_site_type_symbol
_atom_site_fract_x
_atom_site_fract_y
_atom_site_fract_z
_atom_site_U_iso_or_equiv
_atom_site_adp_type
_atom_site_occupancy
_atom_site_site_symmetry_order
_atom_site_calc_flag
_atom_site_refinement_flags_posn
_atom_site_refinement_flags_adp
_atom_site_refinement_flags_occupancy
_atom_site_disorder_assembly
_atom_site_disorder_group
S1 S 0.68617(5) 0.66773(2) 0.13809(3) 0.01628(10) Uani 1 1 d . . . . .
O1 O 0.47353(14) 0.36675(4) 0.33343(9) 0.0204(2) Uani 1 1 d . . . . .
O2 O 0.57225(14) 0.70883(4) 0.15680(10) 0.0238(2) Uani 1 1 d . . . . .
O3 O 0.75228(13) 0.53274(4) 0.40044(8) 0.0172(2) Uani 1 1 d . . . . .
O4 O 0.69765(13) 0.43091(4) 0.46935(9) 0.0201(2) Uani 1 1 d . . . . .
O5 O -0.00288(13) 0.52891(4) -0.22278(9) 0.0207(2) Uani 1 1 d . . . . .
O6 O 0.10831(14) 0.62452(4) -0.20313(9) 0.0224(2) Uani 1 1 d . . . . .
O7 O 0.69116(14) 0.65714(5) 0.02033(9) 0.0235(3) Uani 1 1 d . . . . .
C1 C 1.4044(2) 0.71096(8) 0.42196(16) 0.0341(4) Uani 1 1 d . . . . .
H26 H 1.4105 0.7455 0.4603 0.051 Uiso 1 1 calc R U . . .
H1 H 1.4839 0.7104 0.3722 0.051 Uiso 1 1 calc R U . . .
H3 H 1.4351 0.6830 0.4803 0.051 Uiso 1 1 calc R U . . .
C2 C 1.2257(2) 0.70177(6) 0.34979(14) 0.0228(3) Uani 1 1 d . . . . .
C3 C 1.0851(2) 0.71572(6) 0.39103(14) 0.0227(3) Uani 1 1 d . . . . .
H4 H 1.1026 0.7319 0.4648 0.027 Uiso 1 1 calc R U . . .
C4 C 0.9202(2) 0.70635(6) 0.32620(13) 0.0195(3) Uani 1 1 d . . . . .
H5 H 0.8253 0.7159 0.3552 0.023 Uiso 1 1 calc R U . . .
C5 C 0.89564(19) 0.68276(6) 0.21803(13) 0.0168(3) Uani 1 1 d . . . . .
C6 C 0.64853(18) 0.60935(6) 0.20645(12) 0.0160(3) Uani 1 1 d . . . . .
H6 H 0.7179 0.6039 0.2823 0.019 Uiso 1 1 calc R U . . .
C7 C 0.53356(18) 0.57113(6) 0.16504(12) 0.0145(3) Uani 1 1 d . . . . .
C8 C 0.53330(18) 0.51958(6) 0.22378(12) 0.0147(3) Uani 1 1 d . . . . .
C9 C 0.63178(17) 0.50096(6) 0.32909(12) 0.0151(3) Uani 1 1 d . . . . .
C10 C 0.60899(18) 0.44918(6) 0.36255(12) 0.0158(3) Uani 1 1 d . . . . .
C11 C 0.48690(18) 0.41617(6) 0.29108(12) 0.0159(3) Uani 1 1 d . . . . .
C12 C 0.3343(2) 0.33458(6) 0.27166(14) 0.0260(4) Uani 1 1 d . . . . .
H2 H 0.2267 0.3534 0.2656 0.039 Uiso 1 1 calc R U . . .
H13 H 0.3329 0.3012 0.3132 0.039 Uiso 1 1 calc R U . . .
H14 H 0.3483 0.3272 0.1941 0.039 Uiso 1 1 calc R U . . .
C13 C 0.39505(17) 0.56724(6) 0.05777(12) 0.0146(3) Uani 1 1 d . . . . .
C14 C 0.32718(17) 0.51616(6) 0.04971(12) 0.0141(3) Uani 1 1 d . . . . .
C15 C 0.41334(17) 0.48588(6) 0.15318(12) 0.0139(3) Uani 1 1 d . . . . .
C16 C 0.6890(2) 0.55618(7) 0.49165(14) 0.0244(4) Uani 1 1 d . . . . .
H7 H 0.5922 0.5793 0.4580 0.037 Uiso 1 1 calc R U . . .
H8 H 0.7797 0.5770 0.5422 0.037 Uiso 1 1 calc R U . . .
H9 H 0.6521 0.5281 0.5367 0.037 Uiso 1 1 calc R U . . .
C17 C 0.8656(2) 0.41313(8) 0.47138(15) 0.0312(4) Uani 1 1 d . . . . .
H10 H 0.8590 0.3835 0.4175 0.047 Uiso 1 1 calc R U . . .
H12 H 0.9230 0.4015 0.5496 0.047 Uiso 1 1 calc R U . . .
H11 H 0.9303 0.4422 0.4484 0.047 Uiso 1 1 calc R U . . .
C18 C 0.38789(18) 0.43459(6) 0.18498(12) 0.0152(3) Uani 1 1 d . . . . .
H15 H 0.3056 0.4124 0.1363 0.018 Uiso 1 1 calc R U . . .
C19 C 0.19428(17) 0.50097(6) -0.04325(12) 0.0146(3) Uani 1 1 d . . . . .
H23 H 0.1513 0.4658 -0.0490 0.018 Uiso 1 1 calc R U . . .
C20 C 0.12596(18) 0.53844(6) -0.12742(12) 0.0162(3) Uani 1 1 d . . . . .
C21 C -0.05916(19) 0.47528(6) -0.24286(13) 0.0203(3) Uani 1 1 d . . . . .
H18 H 0.0367 0.4529 -0.2498 0.031 Uiso 1 1 calc R U . . .
H17 H -0.1498 0.4733 -0.3145 0.031 Uiso 1 1 calc R U . . .
H16 H -0.1029 0.4629 -0.1781 0.031 Uiso 1 1 calc R U . . .
C22 C 0.18960(18) 0.59087(6) -0.11686(12) 0.0166(3) Uani 1 1 d . . . . .
C23 C 0.1753(2) 0.67681(6) -0.20021(15) 0.0271(4) Uani 1 1 d . . . . .
H19 H 0.1694 0.6941 -0.1279 0.041 Uiso 1 1 calc R U . . .
H21 H 0.1083 0.6971 -0.2659 0.041 Uiso 1 1 calc R U . . .
H20 H 0.2943 0.6752 -0.2048 0.041 Uiso 1 1 calc R U . . .
C24 C 0.32445(18) 0.60523(6) -0.02541(12) 0.0165(3) Uani 1 1 d . . . . .
H22 H 0.3681 0.6403 -0.0194 0.020 Uiso 1 1 calc R U . . .
C25 C 1.0334(2) 0.66868(6) 0.17485(13) 0.0211(3) Uani 1 1 d . . . . .
H24 H 1.0157 0.6525 0.1010 0.025 Uiso 1 1 calc R U . . .
C26 C 1.1976(2) 0.67848(7) 0.24097(14) 0.0243(3) Uani 1 1 d . . . . .
H25 H 1.2923 0.6692 0.2115 0.029 Uiso 1 1 calc R U . . .

loop_
_atom_site_aniso_label
_atom_site_aniso_U_11
_atom_site_aniso_U_22
_atom_site_aniso_U_33
_atom_site_aniso_U_23
_atom_site_aniso_U_13
_atom_site_aniso_U_12
S1 0.01676(18) 0.01577(18) 0.01577(18) -0.00051(14) 0.00306(13) -0.00242(14)
O1 0.0243(6) 0.0173(5) 0.0178(5) 0.0023(4) 0.0017(4) -0.0036(4)
O2 0.0191(5) 0.0184(6) 0.0325(6) -0.0001(5) 0.0042(5) 0.0022(4)
O3 0.0152(5) 0.0227(6) 0.0140(5) -0.0046(4) 0.0038(4) -0.0034(4)
O4 0.0185(5) 0.0274(6) 0.0135(5) 0.0041(4) 0.0021(4) 0.0001(4)
O5 0.0180(5) 0.0222(6) 0.0182(5) -0.0002(4) -0.0024(4) -0.0006(4)
O6 0.0218(6) 0.0193(6) 0.0222(6) 0.0052(4) -0.0019(4) 0.0015(4)
O7 0.0274(6) 0.0273(6) 0.0151(5) -0.0008(4) 0.0040(4) -0.0072(5)
C1 0.0243(9) 0.0412(11) 0.0319(9) 0.0059(8) -0.0025(7) -0.0083(8)
C2 0.0219(8) 0.0193(8) 0.0246(8) 0.0070(6) 0.0007(6) -0.0053(6)
C3 0.0285(9) 0.0179(8) 0.0194(8) -0.0024(6) 0.0015(6) -0.0038(6)
C4 0.0224(8) 0.0168(7) 0.0197(7) -0.0010(6) 0.0056(6) -0.0002(6)
C5 0.0179(7) 0.0139(7) 0.0179(7) 0.0005(6) 0.0032(6) -0.0027(6)
C6 0.0169(7) 0.0177(7) 0.0137(7) -0.0004(6) 0.0043(6) -0.0007(6)
C7 0.0139(7) 0.0173(7) 0.0142(7) -0.0020(5) 0.0072(5) 0.0024(5)
C8 0.0134(7) 0.0173(7) 0.0154(7) -0.0019(6) 0.0069(6) -0.0001(5)
C9 0.0116(7) 0.0214(8) 0.0129(7) -0.0036(6) 0.0041(5) -0.0014(6)
C10 0.0149(7) 0.0225(8) 0.0105(6) 0.0001(6) 0.0042(5) 0.0010(6)
C11 0.0180(7) 0.0163(7) 0.0155(7) -0.0003(6) 0.0078(6) 0.0009(6)
C12 0.0350(9) 0.0193(8) 0.0207(8) 0.0010(6) 0.0013(7) -0.0093(7)
C13 0.0122(7) 0.0179(7) 0.0151(7) -0.0026(6) 0.0058(6) 0.0009(5)
C14 0.0132(7) 0.0172(7) 0.0136(7) -0.0014(6) 0.0066(5) 0.0017(5)
C15 0.0122(6) 0.0186(7) 0.0119(6) -0.0021(5) 0.0048(5) 0.0021(5)
C16 0.0212(8) 0.0333(9) 0.0191(8) -0.0114(7) 0.0059(6) -0.0025(7)
C17 0.0251(9) 0.0441(11) 0.0229(8) 0.0052(8) 0.0029(7) 0.0128(8)
C18 0.0151(7) 0.0174(7) 0.0134(7) -0.0032(6) 0.0041(5) -0.0012(6)
C19 0.0142(7) 0.0156(7) 0.0149(7) -0.0025(6) 0.0053(6) -0.0004(5)
C20 0.0126(7) 0.0218(8) 0.0142(7) -0.0019(6) 0.0034(5) 0.0014(6)
C21 0.0185(7) 0.0224(8) 0.0181(7) -0.0048(6) 0.0007(6) -0.0005(6)
C22 0.0153(7) 0.0191(7) 0.0160(7) 0.0023(6) 0.0048(6) 0.0048(6)
C23 0.0310(9) 0.0185(8) 0.0292(9) 0.0062(7) 0.0023(7) 0.0027(7)
C24 0.0160(7) 0.0152(7) 0.0189(7) -0.0013(6) 0.0055(6) 0.0002(6)
C25 0.0223(8) 0.0235(8) 0.0188(7) -0.0011(6) 0.0075(6) -0.0033(6)
C26 0.0199(8) 0.0278(9) 0.0270(8) 0.0032(7) 0.0091(7) -0.0012(7)

loop_
_atom_type_symbol
_atom_type_description
_atom_type_scat_dispersion_real
_atom_type_scat_dispersion_imag
_atom_type_scat_source
C C 0.0033 0.0016 'International Tables Vol C Tables 4.2.6.8 and 6.1.1.4'
H H 0.0000 0.0000 'International Tables Vol C Tables 4.2.6.8 and 6.1.1.4'
O O 0.0106 0.0060 'International Tables Vol C Tables 4.2.6.8 and 6.1.1.4'
S S 0.1246 0.1234 'International Tables Vol C Tables 4.2.6.8 and 6.1.1.4'

loop_
_geom_angle_atom_site_label_1
_geom_angle_atom_site_label_2
_geom_angle_atom_site_label_3
_geom_angle
_geom_angle_site_symmetry_1
_geom_angle_site_symmetry_3
_geom_angle_publ_flag
O2 S1 O7 117.33(7) . . ?
O2 S1 C6 109.94(7) . . ?
O7 S1 C6 110.49(7) . . ?
O2 S1 C5 109.07(7) . . ?
O7 S1 C5 108.07(7) . . ?
C6 S1 C5 100.60(7) . . ?
C11 O1 C12 116.91(12) . . ?
C9 O3 C16 112.04(11) . . ?
C10 O4 C17 113.27(11) . . ?
C20 O5 C21 116.98(12) . . ?
C22 O6 C23 116.58(12) . . ?
C2 C1 H26 109.5 . . ?
C2 C1 H1 109.5 . . ?
H26 C1 H1 109.5 . . ?
C2 C1 H3 109.5 . . ?
H26 C1 H3 109.5 . . ?
H1 C1 H3 109.5 . . ?
C26 C2 C3 118.61(14) . . ?
C26 C2 C1 120.62(16) . . ?
C3 C2 C1 120.77(15) . . ?
C4 C3 C2 121.15(15) . . ?
C4 C3 H4 119.4 . . ?
C2 C3 H4 119.4 . . ?
C3 C4 C5 119.08(15) . . ?
C3 C4 H5 120.5 . . ?
C5 C4 H5 120.5 . . ?
C25 C5 C4 120.90(14) . . ?
C25 C5 S1 119.77(11) . . ?
C4 C5 S1 119.27(12) . . ?
C7 C6 S1 128.14(12) . . ?
C7 C6 H6 115.9 . . ?
S1 C6 H6 115.9 . . ?
C6 C7 C8 122.61(13) . . ?
C6 C7 C13 132.10(14) . . ?
C8 C7 C13 105.20(12) . . ?
C9 C8 C15 119.52(13) . . ?
C9 C8 C7 131.12(13) . . ?
C15 C8 C7 109.32(12) . . ?
O3 C9 C10 119.47(12) . . ?
O3 C9 C8 121.24(13) . . ?
C10 C9 C8 119.29(13) . . ?
O4 C10 C9 120.28(13) . . ?
O4 C10 C11 119.25(13) . . ?
C9 C10 C11 120.33(13) . . ?
O1 C11 C18 124.10(13) . . ?
O1 C11 C10 115.23(13) . . ?
C18 C11 C10 120.67(14) . . ?
O1 C12 H2 109.5 . . ?
O1 C12 H13 109.5 . . ?
H2 C12 H13 109.5 . . ?
O1 C12 H14 109.5 . . ?
H2 C12 H14 109.5 . . ?
H13 C12 H14 109.5 . . ?
C14 C13 C24 120.07(13) . . ?
C14 C13 C7 108.72(12) . . ?
C24 C13 C7 131.13(14) . . ?
C19 C14 C13 121.44(13) . . ?
C19 C14 C15 129.51(14) . . ?
C13 C14 C15 109.01(12) . . ?
C18 C15 C8 122.14(13) . . ?
C18 C15 C14 130.27(13) . . ?
C8 C15 C14 107.57(13) . . ?
O3 C16 H7 109.5 . . ?
O3 C16 H8 109.5 . . ?
H7 C16 H8 109.5 . . ?
O3 C16 H9 109.5 . . ?
H7 C16 H9 109.5 . . ?
H8 C16 H9 109.5 . . ?
O4 C17 H10 109.5 . . ?
O4 C17 H12 109.5 . . ?
H10 C17 H12 109.5 . . ?
O4 C17 H11 109.5 . . ?
H10 C17 H11 109.5 . . ?
H12 C17 H11 109.5 . . ?
C15 C18 C11 118.05(13) . . ?
C15 C18 H15 121.0 . . ?
C11 C18 H15 121.0 . . ?
C20 C19 C14 118.56(14) . . ?
C20 C19 H23 120.7 . . ?
C14 C19 H23 120.7 . . ?
O5 C20 C19 124.67(13) . . ?
O5 C20 C22 115.23(13) . . ?
C19 C20 C22 120.09(13) . . ?
O5 C21 H18 109.5 . . ?
O5 C21 H17 109.5 . . ?
H18 C21 H17 109.5 . . ?
O5 C21 H16 109.5 . . ?
H18 C21 H16 109.5 . . ?
H17 C21 H16 109.5 . . ?
O6 C22 C24 124.52(14) . . ?
O6 C22 C20 114.64(13) . . ?
C24 C22 C20 120.85(13) . . ?
O6 C23 H19 109.5 . . ?
O6 C23 H21 109.5 . . ?
H19 C23 H21 109.5 . . ?
O6 C23 H20 109.5 . . ?
H19 C23 H20 109.5 . . ?
H21 C23 H20 109.5 . . ?
C22 C24 C13 118.91(14) . . ?
C22 C24 H22 120.5 . . ?
C13 C24 H22 120.5 . . ?
C5 C25 C26 119.17(14) . . ?
C5 C25 H24 120.4 . . ?
C26 C25 H24 120.4 . . ?
C25 C26 C2 121.10(15) . . ?
C25 C26 H25 119.4 . . ?
C2 C26 H25 119.4 . . ?

loop_
_geom_bond_atom_site_label_1
_geom_bond_atom_site_label_2
_geom_bond_distance
_geom_bond_site_symmetry_2
_geom_bond_publ_flag
S1 O2 1.4426(11) . ?
S1 O7 1.4432(11) . ?
S1 C6 1.7488(15) . ?
S1 C5 1.7683(15) . ?
O1 C11 1.3612(18) . ?
O1 C12 1.4357(18) . ?
O3 C9 1.3816(17) . ?
O3 C16 1.4424(18) . ?
O4 C10 1.3786(17) . ?
O4 C17 1.4274(19) . ?
O5 C20 1.3611(17) . ?
O5 C21 1.4299(18) . ?
O6 C22 1.3711(17) . ?
O6 C23 1.4246(19) . ?
C1 C2 1.507(2) . ?
C1 H26 0.9800 . ?
C1 H1 0.9800 . ?
C1 H3 0.9800 . ?
C2 C26 1.393(2) . ?
C2 C3 1.395(2) . ?
C3 C4 1.388(2) . ?
C3 H4 0.9500 . ?
C4 C5 1.392(2) . ?
C4 H5 0.9500 . ?
C5 C25 1.388(2) . ?
C6 C7 1.347(2) . ?
C6 H6 0.9500 . ?
C7 C8 1.479(2) . ?
C7 C13 1.4813(19) . ?
C8 C9 1.393(2) . ?
C8 C15 1.404(2) . ?
C9 C10 1.393(2) . ?
C10 C11 1.407(2) . ?
C11 C18 1.400(2) . ?
C12 H2 0.9800 . ?
C12 H13 0.9800 . ?
C12 H14 0.9800 . ?
C13 C14 1.396(2) . ?
C13 C24 1.397(2) . ?
C14 C19 1.3941(19) . ?
C14 C15 1.4732(19) . ?
C15 C18 1.380(2) . ?
C16 H7 0.9800 . ?
C16 H8 0.9800 . ?
C16 H9 0.9800 . ?
C17 H10 0.9800 . ?
C17 H12 0.9800 . ?
C17 H11 0.9800 . ?
C18 H15 0.9500 . ?
C19 C20 1.391(2) . ?
C19 H23 0.9500 . ?
C20 C22 1.415(2) . ?
C21 H18 0.9800 . ?
C21 H17 0.9800 . ?
C21 H16 0.9800 . ?
C22 C24 1.387(2) . ?
C23 H19 0.9800 . ?
C23 H21 0.9800 . ?
C23 H20 0.9800 . ?
C24 H22 0.9500 . ?
C25 C26 1.389(2) . ?
C25 H24 0.9500 . ?
C26 H25 0.9500 . ?
